data_2205051
loop_
_publ_author_name
'Li, Cui-Jin'
'Li, Wei'
'Tong, Ming-Liang'
'Ng, Seik Weng'

_publ_section_title
;
 A <i>C</i>-centered monoclinic modification of
 bis(di-2-pyridylmethanediol-\k^3^<i>N,O,N</i>')copper(II) diacetate
 tetrahydrate
;
_journal_issue 2
_journal_name_full 'Acta Crystallographica Section E'
_journal_page_first m232
_journal_page_last m234
_journal_paper_doi 10.1107/S1600536804033987
_journal_volume 61
_journal_year 2005
_chemical_formula_iupac '[Cu (C11 H10 N2 O2)2] (C2 H3 O2)2, 4H2 O'
_chemical_formula_moiety 'C22 H20 Cu N4 O4, 2C2 H3 O2 -, 4H2 O'
_chemical_formula_sum 'C26 H34 Cu N4 O12'
_chemical_formula_weight 658.11
_chemical_name_systematic
;
bis(di-2-pyridylmethanediol-\k^3^N,O,N')copper(II) diacetate tetrahydrate
;
_space_group_IT_number 15
_symmetry_cell_setting monoclinic
_symmetry_space_group_name_Hall '-C 2yc'
_symmetry_space_group_name_H-M 'C 1 2/c 1'
_atom_sites_solution_hydrogens geom
_atom_sites_solution_primary direct
_atom_sites_solution_secondary difmap
_audit_creation_method SHELXL-97
_cell_angle_alpha 90.00
_cell_angle_beta 91.9830(10)
_cell_angle_gamma 90.00
_cell_formula_units_Z 4
_cell_length_a 23.557(2)
_cell_length_b 8.5744(6)
_cell_length_c 15.8480(10)
_cell_measurement_reflns_used 9126
_cell_measurement_temperature 293(2)
_cell_measurement_theta_max 27.0
_cell_measurement_theta_min 2.5
_cell_volume 3199.2(4)
_computing_cell_refinement CrystalClear
_computing_data_collection 'CrystalClear (Rigaku, 2002)'
_computing_data_reduction CrystalClear
_computing_molecular_graphics 'ORTEPII (Johnson, 1976)'
_computing_publication_material SHELXL97
_computing_structure_refinement 'SHELXL97 (Sheldrick, 1997)'
_computing_structure_solution 'SHELXS97 (Sheldrick, 1997)'
_diffrn_ambient_temperature 293(2)
_diffrn_measured_fraction_theta_full 0.97
_diffrn_measured_fraction_theta_max 0.97
_diffrn_measurement_device_type 'Rigaku Mercury CCD'
_diffrn_measurement_method w
_diffrn_radiation_monochromator 'Graphite Monochromator'
_diffrn_radiation_source 'rotating-anode generator'
_diffrn_radiation_type MoKa
_diffrn_radiation_wavelength 0.71073
_diffrn_reflns_av_R_equivalents 0.017
_diffrn_reflns_av_sigmaI/netI 0.022
_diffrn_reflns_limit_h_max 29
_diffrn_reflns_limit_h_min -30
_diffrn_reflns_limit_k_max 7
_diffrn_reflns_limit_k_min -10
_diffrn_reflns_limit_l_max 20
_diffrn_reflns_limit_l_min -19
_diffrn_reflns_number 9295
_diffrn_reflns_theta_full 27.5
_diffrn_reflns_theta_max 27.5
_diffrn_reflns_theta_min 2.5
_diffrn_standards_decay_% 0
_diffrn_standards_interval_count 0
_diffrn_standards_interval_time 0
_diffrn_standards_number 0
_exptl_absorpt_coefficient_mu 0.746
_exptl_absorpt_correction_T_max 0.811
_exptl_absorpt_correction_T_min 0.772
_exptl_absorpt_correction_type multi-scan
_exptl_absorpt_process_details '(CrystalClear; Rigaku/MSC, 2002)'
_exptl_crystal_colour Purple
_exptl_crystal_density_diffrn 1.366
_exptl_crystal_density_method 'not measured'
_exptl_crystal_description Prism
_exptl_crystal_F_000 1372
_exptl_crystal_size_max 0.36
_exptl_crystal_size_mid 0.34
_exptl_crystal_size_min 0.28
_refine_diff_density_max 0.47
_refine_diff_density_min -0.50
_refine_ls_extinction_method none
_refine_ls_goodness_of_fit_ref 1.07
_refine_ls_hydrogen_treatment constr
_refine_ls_matrix_type full
_refine_ls_number_parameters 198
_refine_ls_number_reflns 3587
_refine_ls_number_restraints 0
_refine_ls_restrained_S_all 1.07
_refine_ls_R_factor_all 0.043
_refine_ls_R_factor_gt 0.037
_refine_ls_shift/su_max 0.001
_refine_ls_shift/su_mean 0.001
_refine_ls_structure_factor_coef Fsqd
_refine_ls_weighting_details 'calc w = 1/[\s^2^(Fo^2^)+(0.0725P)^2^+1.3743P] where P = (Fo^2^+2Fc^2^)/3'
_refine_ls_weighting_scheme calc
_refine_ls_wR_factor_gt 0.114
_refine_ls_wR_factor_ref 0.119
_reflns_number_gt 3064
_reflns_number_total 3587
_reflns_threshold_expression I>2s(I)
_cod_data_source_file dn6187.cif
_cod_data_source_block I
_cod_depositor_comments
;
The following automatic conversions were performed:
'_symmetry_cell_setting' value 'Monoclinic' changed to 'monoclinic'
according to '/home/saulius/struct/CIF-dictionaries/cif_core.dic'
dictionary named 'cif_core.dic' version 2.4.1 from
2010-06-29.

'_exptl_absorpt_correction_type' value 'Multi-scan' changed
to 'multi-scan' according to
'/home/saulius/struct/CIF-dictionaries/cif_core.dic' dictionary named
'cif_core.dic' version 2.4.1 from 2010-06-29.

Automatic conversion script
Id: cif_fix_enum 1527 2010-12-29 10:47:43Z saulius 

The following automatic conversions were performed:

'_symmetry_cell_setting' value 'Monoclinic' changed to 'monoclinic'
according to /home/saulius/struct/CIF-dictionaries/cif_core.dic
dictionary named 'cif_core.dic' version 2.4.1 from
2010-06-29.

'_exptl_absorpt_correction_type' value 'Multi-scan'
changed to 'multi-scan' according to
/home/saulius/struct/CIF-dictionaries/cif_core.dic dictionary named
'cif_core.dic' version 2.4.1 from 2010-06-29.

Automatic conversion script
Id: cif_fix_values 1715 2011-07-08 13:25:40Z adriana 
;
_cod_original_sg_symbol_H-M 'C 2/c'
_cod_database_code 2205051
_cod_database_fobs_code 2205051

loop_
_symmetry_equiv_pos_as_xyz
'x, y, z'
'-x, y, -z+1/2'
'x+1/2, y+1/2, z'
'-x+1/2, y+1/2, -z+1/2'
'-x, -y, -z'
'x, -y, z-1/2'
'-x+1/2, -y+1/2, -z'
'x+1/2, -y+1/2, z-1/2'

loop_
_atom_site_label
_atom_site_fract_x
_atom_site_fract_y
_atom_site_fract_z
_atom_site_U_iso_or_equiv
_atom_site_adp_type
_atom_site_calc_flag
_atom_site_refinement_flags
_atom_site_occupancy
_atom_site_type_symbol
Cu1 0.2500 0.7500 0.5000 0.03500(10) Uani d S 1 Cu
O1 0.30310(10) 0.73850(10) 0.37400(10) 0.0401(3) Uani d . 1 O
O2 0.31040(10) 0.5265(2) 0.28310(10) 0.0509(4) Uani d . 1 O
O3 0.41170(10) 0.7548(2) 0.3886(2) 0.0714(6) Uani d . 1 O
O4 0.42080(10) 0.5351(2) 0.31830(10) 0.0731(5) Uani d . 1 O
O1w 0.45330(10) 1.0333(2) 0.44850(10) 0.0828(6) Uani d . 1 O
O2w 0.46960(10) 1.2386(2) 0.32100(10) 0.0912(8) Uani d . 1 O
N1 0.19750(10) 0.6555(2) 0.41030(10) 0.0399(4) Uani d . 1 N
N2 0.29000(10) 0.5442(2) 0.50720(10) 0.0378(3) Uani d . 1 N
C1 0.14050(10) 0.6602(3) 0.40970(10) 0.0510(5) Uani d . 1 C
C2 0.10800(10) 0.5935(3) 0.3456(2) 0.0627(6) Uani d . 1 C
C3 0.13430(10) 0.5209(3) 0.2806(2) 0.0617(6) Uani d . 1 C
C4 0.19290(10) 0.5140(3) 0.28100(10) 0.0496(5) Uani d . 1 C
C5 0.22310(10) 0.5829(2) 0.34670(10) 0.0387(4) Uani d . 1 C
C6 0.28750(10) 0.5824(2) 0.35610(10) 0.0379(4) Uani d . 1 C
C7 0.30400(10) 0.4816(2) 0.43310(10) 0.0369(4) Uani d . 1 C
C8 0.33070(10) 0.3385(2) 0.4295(2) 0.0515(5) Uani d . 1 C
C9 0.34390(10) 0.2610(3) 0.5041(2) 0.0656(7) Uani d . 1 C
C10 0.32950(10) 0.3262(3) 0.5792(2) 0.0658(7) Uani d . 1 C
C11 0.30250(10) 0.4677(3) 0.57900(10) 0.0504(5) Uani d . 1 C
C12 0.44080(10) 0.6456(3) 0.3601(2) 0.0647(6) Uani d . 1 C
C13 0.50400(10) 0.6478(5) 0.3797(3) 0.122(2) Uani d . 1 C
H1o 0.3230 0.8018 0.3501 0.048 Uiso calc R 1 H
H2o 0.3451 0.5261 0.2884 0.061 Uiso calc R 1 H
H1w1 0.4387 0.9503 0.4353 0.099 Uiso d . 1 H
H1w2 0.4460 1.0592 0.4964 0.099 Uiso d . 1 H
H2w1 0.4480 1.3097 0.3055 0.109 Uiso d . 1 H
H2w2 0.4964 1.2805 0.3466 0.109 Uiso d . 1 H
H1 0.1226 0.7096 0.4537 0.061 Uiso calc R 1 H
H2 0.0686 0.5976 0.3464 0.075 Uiso calc R 1 H
H3 0.1128 0.4766 0.2365 0.074 Uiso calc R 1 H
H4 0.2115 0.4639 0.2378 0.060 Uiso calc R 1 H
H8 0.3396 0.2950 0.3779 0.062 Uiso calc R 1 H
H9 0.3625 0.1653 0.5033 0.079 Uiso calc R 1 H
H10 0.3379 0.2750 0.6298 0.079 Uiso calc R 1 H
H11 0.2927 0.5117 0.6301 0.061 Uiso calc R 1 H
H13a 0.5204 0.5508 0.3625 0.183 Uiso calc R 1 H
H13b 0.5108 0.6619 0.4393 0.183 Uiso calc R 1 H
H13c 0.5211 0.7321 0.3497 0.183 Uiso calc R 1 H

loop_
_atom_site_aniso_label
_atom_site_aniso_U_11
_atom_site_aniso_U_22
_atom_site_aniso_U_33
_atom_site_aniso_U_12
_atom_site_aniso_U_13
_atom_site_aniso_U_23
Cu1 0.0398(2) 0.0393(2) 0.0258(2) 0.00780(10) -0.00040(10) -0.00380(10)
O1 0.0468(8) 0.0398(7) 0.0337(7) -0.0021(5) 0.0028(6) 0.0048(5)
O2 0.0502(8) 0.0726(10) 0.0303(7) 0.0053(7) 0.0070(6) -0.0119(6)
O3 0.0493(10) 0.0669(12) 0.0980(16) -0.0015(7) 0.0024(10) -0.0202(9)
O4 0.0517(9) 0.0812(13) 0.0872(13) 0.0029(8) 0.0117(9) -0.0212(10)
O1w 0.0945(14) 0.0654(12) 0.0882(14) 0.0032(10) -0.0007(11) -0.0099(10)
O2w 0.0921(18) 0.0816(17) 0.101(2) 0.0132(10) 0.0156(15) 0.0048(11)
N1 0.0398(8) 0.0463(9) 0.0335(8) 0.0062(6) -0.0009(6) -0.0043(6)
N2 0.0424(8) 0.0410(8) 0.0299(7) 0.0066(6) 0.0021(6) 0.0016(6)
C1 0.0423(10) 0.0614(13) 0.0490(12) 0.0101(9) 0.0000(8) -0.0061(10)
C2 0.0412(11) 0.0831(17) 0.0630(14) 0.0045(11) -0.0093(10) -0.0070(13)
C3 0.0569(13) 0.0753(16) 0.0515(13) -0.0014(11) -0.0172(10) -0.0130(11)
C4 0.0551(12) 0.0583(13) 0.0352(10) 0.0018(9) -0.0038(8) -0.0091(9)
C5 0.0421(9) 0.0440(10) 0.0298(8) 0.0043(8) -0.0004(7) -0.0007(7)
C6 0.0417(9) 0.0452(10) 0.0269(8) 0.0042(7) 0.0035(7) -0.0044(7)
C7 0.0371(9) 0.0385(9) 0.0350(9) 0.0017(7) 0.0033(7) -0.0020(7)
C8 0.0551(12) 0.0434(11) 0.0564(13) 0.0107(9) 0.0098(10) -0.0040(9)
C9 0.0699(17) 0.0475(13) 0.080(2) 0.0200(11) 0.0061(14) 0.0119(11)
C10 0.0732(16) 0.0640(16) 0.0601(15) 0.0182(12) 0.0022(12) 0.0261(12)
C11 0.0571(12) 0.0580(13) 0.0364(10) 0.0080(10) 0.0037(8) 0.0100(9)
C12 0.0468(12) 0.0762(17) 0.0717(16) -0.0011(12) 0.0095(11) -0.0063(13)
C13 0.0510(16) 0.137(4) 0.177(4) 0.0064(19) -0.002(2) -0.062(3)

loop_
_atom_type_symbol
_atom_type_description
_atom_type_scat_dispersion_real
_atom_type_scat_dispersion_imag
_atom_type_scat_source
C C 0.0033 0.0016 'International Tables Vol C Tables 4.2.6.8 and 6.1.1.4'
H H 0.0000 0.0000 'International Tables Vol C Tables 4.2.6.8 and 6.1.1.4'
N N 0.0061 0.0033 'International Tables Vol C Tables 4.2.6.8 and 6.1.1.4'
O O 0.0106 0.0060 'International Tables Vol C Tables 4.2.6.8 and 6.1.1.4'
Cu Cu 0.3201 1.2651 'International Tables Vol C Tables 4.2.6.8 and 6.1.1.4'

loop_
_geom_angle_atom_site_label_1
_geom_angle_atom_site_label_2
_geom_angle_atom_site_label_3
_geom_angle_site_symmetry_1
_geom_angle_site_symmetry_3
_geom_angle
_geom_angle_publ_flag
O1 Cu1 O1 . 7_566 180 yes
O1 Cu1 N1 . . 73.81(5) yes
O1 Cu1 N1 . 7_566 106.19(6) yes
O1 Cu1 N2 . . 75.68(5) yes
O1 Cu1 N2 . 7_566 104.32(5) yes
O1 Cu1 N1 7_566 . 106.19(6) no
O1 Cu1 N1 7_566 7_566 73.81(5) no
O1 Cu1 N2 7_566 . 104.32(5) no
O1 Cu1 N2 7_566 7_566 75.68(5) no
N1 Cu1 N1 . 7_566 180.0 yes
N1 Cu1 N2 . . 87.84(6) yes
N1 Cu1 N2 . 7_566 92.16(6) yes
N1 Cu1 N2 7_566 . 92.16(6) no
N1 Cu1 N2 7_566 7_566 87.84(6) no
N2 Cu1 N2 . 7_566 180 yes
C6 O1 Cu1 . . 93.90(10) no
C1 N1 C5 . . 118.9(2) no
C1 N1 Cu1 . . 125.40(10) no
C5 N1 Cu1 . . 115.70(10) no
C11 N2 C7 . . 119.6(2) no
C11 N2 Cu1 . . 124.80(10) no
C7 N2 Cu1 . . 115.60(10) no
N1 C1 C2 . . 121.6(2) no
C3 C2 C1 . . 119.3(2) no
C2 C3 C4 . . 119.6(2) no
C5 C4 C3 . . 118.4(2) no
N1 C5 C4 . . 122.2(2) no
N1 C5 C6 . . 113.6(2) no
C4 C5 C6 . . 124.2(2) no
O2 C6 O1 . . 113.0(2) no
O2 C6 C5 . . 109.7(2) no
O1 C6 C5 . . 105.6(2) no
O2 C6 C7 . . 112.0(2) no
O1 C6 C7 . . 108.40(10) no
C5 C6 C7 . . 107.7(2) no
N2 C7 C8 . . 121.1(2) no
N2 C7 C6 . . 114.0(2) no
C8 C7 C6 . . 124.9(2) no
C7 C8 C9 . . 118.8(2) no
C10 C9 C8 . . 119.4(2) no
C9 C10 C11 . . 119.3(2) no
N2 C11 C10 . . 121.7(2) no
O4 C12 O3 . . 124.1(2) no
O4 C12 C13 . . 118.2(3) no
O3 C12 C13 . . 117.7(3) no
C6 O1 H1o . . 133.1 no
Cu1 O1 H1o . . 133.1 no
C6 O2 H2o . . 109.5 no
H1w1 O1w H1w2 . . 112.2 no
H2w1 O2w H2w2 . . 106.2 no
N1 C1 H1 . . 119.2 no
C2 C1 H1 . . 119.2 no
C3 C2 H2 . . 120.4 no
C1 C2 H2 . . 120.4 no
C2 C3 H3 . . 120.2 no
C4 C3 H3 . . 120.2 no
C5 C4 H4 . . 120.8 no
C3 C4 H4 . . 120.8 no
C7 C8 H8 . . 120.6 no
C9 C8 H8 . . 120.6 no
C10 C9 H9 . . 120.3 no
C8 C9 H9 . . 120.3 no
C9 C10 H10 . . 120.3 no
C11 C10 H10 . . 120.3 no
N2 C11 H11 . . 119.2 no
C10 C11 H11 . . 119.2 no
C12 C13 H13a . . 109.5 no
C12 C13 H13b . . 109.5 no
H13a C13 H13b . . 109.5 no
C12 C13 H13c . . 109.5 no
H13a C13 H13c . . 109.5 no
H13b C13 H13c . . 109.5 no

loop_
_geom_bond_atom_site_label_1
_geom_bond_atom_site_label_2
_geom_bond_site_symmetry_2
_geom_bond_distance
_geom_bond_publ_flag
Cu1 O1 . 2.3940(10) yes
Cu1 O1 7_566 2.3940(10) no
Cu1 N1 . 2.021(2) yes
Cu1 N1 7_566 2.021(2) no
Cu1 N2 . 2.002(2) yes
Cu1 N2 7_566 2.002(2) no
O1 C6 . 1.414(2) no
O2 C6 . 1.379(2) no
O3 C12 . 1.254(3) no
O4 C12 . 1.240(3) no
N1 C1 . 1.343(2) no
N1 C5 . 1.344(2) no
N2 C11 . 1.338(2) no
N2 C7 . 1.343(2) no
C1 C2 . 1.376(3) no
C2 C3 . 1.370(3) no
C3 C4 . 1.382(3) no
C4 C5 . 1.375(3) no
C5 C6 . 1.518(3) no
C6 C7 . 1.535(3) no
C7 C8 . 1.380(3) no
C8 C9 . 1.383(4) no
C9 C10 . 1.368(4) no
C10 C11 . 1.369(3) no
C12 C13 . 1.512(4) no
O1 H1o . 0.82 no
O2 H2o . 0.82 no
O1w H1w1 . 0.82 no
O1w H1w2 . 0.82 no
O2w H2w1 . 0.83 no
O2w H2w2 . 0.82 no
C1 H1 . 0.93 no
C2 H2 . 0.93 no
C3 H3 . 0.93 no
C4 H4 . 0.93 no
C8 H8 . 0.93 no
C9 H9 . 0.93 no
C10 H10 . 0.93 no
C11 H11 . 0.93 no
C13 H13a . 0.96 no
C13 H13b . 0.96 no
C13 H13c . 0.96 no

loop_
_geom_hbond_atom_site_label_D
_geom_hbond_atom_site_label_H
_geom_hbond_atom_site_label_A
_geom_hbond_site_symmetry_A
_geom_hbond_distance_DH
_geom_hbond_distance_HA
_geom_hbond_distance_DA
_geom_hbond_angle_DHA
_geom_hbond_publ_flag
O1 H1o O3 . 0.82 2.19 2.564(2) 108 yes
O2 H2o O4 . 0.82 1.83 2.643(2) 171 yes
O1w H1w1 O3 . 0.82 1.93 2.738(3) 171 yes
O2w H2w1 O4 1_565 0.83 2.05 2.790(3) 149 yes

loop_
_geom_torsion_atom_site_label_1
_geom_torsion_atom_site_label_2
_geom_torsion_atom_site_label_3
_geom_torsion_atom_site_label_4
_geom_torsion_site_symmetry_1
_geom_torsion
_geom_torsion_publ_flag
N2 Cu1 O1 C6 . 44.70(10) no
N2 Cu1 O1 C6 7_566 -135.30(10) no
N1 Cu1 O1 C6 . -47.20(10) no
N1 Cu1 O1 C6 7_566 132.80(10) no
N2 Cu1 N1 C1 . 129.4(2) no
N2 Cu1 N1 C1 7_566 -50.6(2) no
O1 Cu1 N1 C1 . -154.9(2) no
O1 Cu1 N1 C1 7_566 25.1(2) no
N2 Cu1 N1 C5 . -50.60(10) no
N2 Cu1 N1 C5 7_566 129.40(10) no
O1 Cu1 N1 C5 . 25.10(10) no
O1 Cu1 N1 C5 7_566 -154.90(10) no
N1 Cu1 N2 C11 . -130.7(2) no
N1 Cu1 N2 C11 7_566 49.3(2) no
O1 Cu1 N2 C11 . 155.5(2) no
O1 Cu1 N2 C11 7_566 -24.5(2) no
N1 Cu1 N2 C7 . 48.60(10) no
N1 Cu1 N2 C7 7_566 -131.40(10) no
O1 Cu1 N2 C7 . -25.30(10) no
O1 Cu1 N2 C7 7_566 154.70(10) no
C5 N1 C1 C2 . -0.4(3) no
Cu1 N1 C1 C2 . 179.6(2) no
N1 C1 C2 C3 . -0.2(4) no
C1 C2 C3 C4 . 0.9(4) no
C2 C3 C4 C5 . -0.9(4) no
C1 N1 C5 C4 . 0.3(3) no
Cu1 N1 C5 C4 . -179.6(2) no
C1 N1 C5 C6 . -178.5(2) no
Cu1 N1 C5 C6 . 1.5(2) no
C3 C4 C5 N1 . 0.3(3) no
C3 C4 C5 C6 . 179.1(2) no
Cu1 O1 C6 O2 . 179.60(10) no
Cu1 O1 C6 C5 . 59.70(10) no
Cu1 O1 C6 C7 . -55.60(10) no
N1 C5 C6 O2 . -171.3(2) no
C4 C5 C6 O2 . 9.8(3) no
N1 C5 C6 O1 . -49.2(2) no
C4 C5 C6 O1 . 131.9(2) no
N1 C5 C6 C7 . 66.5(2) no
C4 C5 C6 C7 . -112.4(2) no
C11 N2 C7 C8 . 0.7(3) no
Cu1 N2 C7 C8 . -178.6(2) no
C11 N2 C7 C6 . -179.6(2) no
Cu1 N2 C7 C6 . 1.1(2) no
O2 C6 C7 N2 . 170.4(2) no
O1 C6 C7 N2 . 45.0(2) no
C5 C6 C7 N2 . -68.8(2) no
O2 C6 C7 C8 . -9.9(3) no
O1 C6 C7 C8 . -135.3(2) no
C5 C6 C7 C8 . 110.9(2) no
N2 C7 C8 C9 . -1.2(3) no
C6 C7 C8 C9 . 179.1(2) no
C7 C8 C9 C10 . 1.1(4) no
C8 C9 C10 C11 . -0.5(4) no
C7 N2 C11 C10 . 0.1(3) no
Cu1 N2 C11 C10 . 179.3(2) no
C9 C10 C11 N2 . -0.1(4) no
